data_1504797
loop_
_publ_author_name
'Jin, Tienan'
'Yamamoto, Yoshinori'

_publ_section_title
;
 Gold-catalyzed synthesis of polycyclic enones from carbon tethered
 1,3-enynyl carbonyls via tandem heteroenyne metathesis and Nazarov
 reaction.
;
_journal_issue 14
_journal_name_full 'Organic letters'
_journal_page_first 3137
_journal_page_last 3139
_journal_paper_doi 10.1021/ol801265s
_journal_volume 10
_journal_year 2008
_chemical_formula_moiety 'C18 H20 O2 '
_chemical_formula_sum 'C18 H20 O2'
_chemical_formula_weight 268.35
_space_group_IT_number 33
_symmetry_cell_setting orthorhombic
_symmetry_Int_Tables_number 33
_symmetry_space_group_name_Hall 'P 2c -2n'
_symmetry_space_group_name_H-M 'P n a 21'
_cell_angle_alpha 90.0000
_cell_angle_beta 90.0000
_cell_angle_gamma 90.0000
_cell_formula_units_Z 4
_cell_length_a 7.341(3)
_cell_length_b 12.153(4)
_cell_length_c 15.548(5)
_cell_measurement_reflns_used 4926
_cell_measurement_temperature 173.1
_cell_measurement_theta_max 27.5
_cell_measurement_theta_min 3.5
_cell_volume 1387.1(9)
_computing_cell_refinement CrystalClear
_computing_data_collection CrystalClear
_computing_data_reduction CrystalStructure
_computing_publication_material 'CrystalStructure 3.8'
_computing_structure_refinement CRYSTALS
_computing_structure_solution SIR97
_diffrn_detector_area_resol_mean 7.31
_diffrn_measured_fraction_theta_full 0.975
_diffrn_measured_fraction_theta_max 0.950
_diffrn_measurement_device_type 'Rigaku Saturn'
_diffrn_measurement_method \w
_diffrn_radiation_type 'Mo K\a'
_diffrn_radiation_wavelength 0.71070
_diffrn_reflns_av_R_equivalents 0.035
_diffrn_reflns_limit_h_max 9
_diffrn_reflns_limit_h_min -7
_diffrn_reflns_limit_k_max 15
_diffrn_reflns_limit_k_min -15
_diffrn_reflns_limit_l_max 18
_diffrn_reflns_limit_l_min -16
_diffrn_reflns_number 8306
_diffrn_reflns_theta_full 26.00
_diffrn_reflns_theta_max 27.47
_exptl_absorpt_coefficient_mu 0.082
_exptl_absorpt_correction_T_max 0.992
_exptl_absorpt_correction_T_min 0.924
_exptl_absorpt_correction_type multi-scan
_exptl_absorpt_process_details 'Jacobson, R. (1998) Private communication'
_exptl_crystal_colour colorless
_exptl_crystal_density_diffrn 1.285
_exptl_crystal_density_method 'not measured'
_exptl_crystal_description prism
_exptl_crystal_F_000 576.00
_exptl_crystal_size_max 0.20
_exptl_crystal_size_mid 0.15
_exptl_crystal_size_min 0.10
_refine_diff_density_max 0.40
_refine_diff_density_min -0.32
_refine_ls_abs_structure_details 'Flack, H. D. (1983), Acta Cryst. A39, 876-881.  1111 Friedel Pairs'
_refine_ls_abs_structure_Flack -0.1(04)
_refine_ls_extinction_method none
_refine_ls_goodness_of_fit_ref 1.002
_refine_ls_hydrogen_treatment refall
_refine_ls_number_parameters 202
_refine_ls_number_reflns 2489
_refine_ls_R_factor_gt 0.0357
_refine_ls_shift/su_max 0.0110
_refine_ls_structure_factor_coef Fsqd
_refine_ls_weighting_details 'w = 1/[0.0005Fo^2^ + 1.0000\s(Fo^2^)]/(4Fo^2^)'
_refine_ls_weighting_scheme calc
_refine_ls_wR_factor_ref 0.0890
_reflns_number_gt 2240
_reflns_number_total 2489
_reflns_threshold_expression F^2^>2.0\s(F^2^)
_cod_data_source_file ol801265s-file004.cif
_cod_data_source_block '__cis-11b-ethyl-6,6a,8,9,10,11-hexahydroindeno[2,1-c]chromen-7(11bH)-one'
_cod_original_cell_volume 1387.1(8)
_cod_original_formula_sum 'C18 H20 O2 '
_cod_database_code 1504797

loop_
_symmetry_equiv_pos_site_id
_symmetry_equiv_pos_as_xyz
1 +X,+Y,+Z
2 1/2-X,1/2+Y,1/2+Z
3 1/2+X,1/2-Y,+Z
4 -X,-Y,1/2+Z

loop_
_atom_site_label
_atom_site_type_symbol
_atom_site_fract_x
_atom_site_fract_y
_atom_site_fract_z
_atom_site_U_iso_or_equiv
_atom_site_adp_type
_atom_site_occupancy
_atom_site_symmetry_multiplicity
_atom_site_calc_flag
_atom_site_refinement_flags
O(1) O 0.11762(18) -0.14292(11) 0.37818(9) 0.0363(3) Uani 1.00 1 d .
O(2) O 0.09399(19) -0.24311(11) 0.16289(8) 0.0401(4) Uani 1.00 1 d .
C(1) C -0.0466(2) -0.18139(15) 0.33801(13) 0.0345(5) Uani 1.00 1 d .
C(2) C -0.0812(2) -0.12089(14) 0.25542(10) 0.0254(4) Uani 1.00 1 d .
C(3) C 0.0553(2) -0.14975(15) 0.18495(12) 0.0281(4) Uani 1.00 1 d .
C(4) C 0.1270(2) -0.04641(14) 0.14907(12) 0.0263(4) Uani 1.00 1 d .
C(5) C 0.2597(2) -0.03781(16) 0.07598(12) 0.0375(5) Uani 1.00 1 d .
C(6) C 0.3326(2) 0.07906(17) 0.06694(13) 0.0374(5) Uani 1.00 1 d .
C(7) C 0.1828(2) 0.16447(17) 0.07990(12) 0.0333(5) Uani 1.00 1 d .
C(8) C 0.1002(2) 0.15588(15) 0.16959(11) 0.0287(5) Uani 1.00 1 d .
C(9) C 0.0540(2) 0.03903(13) 0.19136(11) 0.0219(4) Uani 1.00 1 d .
C(10) C -0.0753(2) 0.00629(12) 0.26397(11) 0.0198(4) Uani 1.00 1 d .
C(11) C -0.2653(2) 0.05687(14) 0.24898(11) 0.0290(5) Uani 1.00 1 d .
C(12) C -0.4088(2) 0.02537(17) 0.31567(13) 0.0365(5) Uani 1.00 1 d .
C(13) C 0.0120(2) 0.04193(14) 0.34879(11) 0.0218(4) Uani 1.00 1 d .
C(14) C 0.1102(2) -0.03285(15) 0.39842(12) 0.0256(4) Uani 1.00 1 d .
C(15) C 0.2087(2) 0.0012(2) 0.47043(12) 0.0369(5) Uani 1.00 1 d .
C(16) C 0.2091(2) 0.1105(2) 0.49391(13) 0.0445(6) Uani 1.00 1 d .
C(17) C 0.1063(3) 0.18569(18) 0.44806(13) 0.0424(6) Uani 1.00 1 d .
C(18) C 0.0099(2) 0.15178(15) 0.37571(12) 0.0318(5) Uani 1.00 1 d .
H(1) H -0.0362 -0.2579 0.3267 0.041 Uiso 1.00 1 c R
H(2) H -0.1458 -0.1689 0.3760 0.041 Uiso 1.00 1 c R
H(3) H -0.1990 -0.1404 0.2352 0.031 Uiso 1.00 1 c R
H(4) H 0.3589 -0.0863 0.0860 0.045 Uiso 1.00 1 c R
H(5) H 0.1996 -0.0582 0.0243 0.045 Uiso 1.00 1 c R
H(6) H 0.4238 0.0906 0.1094 0.044 Uiso 1.00 1 c R
H(7) H 0.3844 0.0880 0.0114 0.045 Uiso 1.00 1 c R
H(8) H 0.2329 0.2357 0.0717 0.040 Uiso 1.00 1 c R
H(9) H 0.0895 0.1521 0.0387 0.040 Uiso 1.00 1 c R
H(10) H 0.1862 0.1824 0.2103 0.035 Uiso 1.00 1 c R
H(11) H -0.0070 0.1996 0.1722 0.034 Uiso 1.00 1 c R
H(12) H -0.2528 0.1346 0.2501 0.034 Uiso 1.00 1 c R
H(13) H -0.3072 0.0345 0.1939 0.035 Uiso 1.00 1 c R
H(14) H -0.3841 0.0650 0.3743 0.045 Uiso 1.00 1 c R
H(15) H -0.5431 0.0440 0.2893 0.045 Uiso 1.00 1 c R
H(16) H -0.4071 -0.0600 0.3353 0.045 Uiso 1.00 1 c R
H(17) H 0.2745 -0.0510 0.5037 0.045 Uiso 1.00 1 c R
H(18) H 0.2787 0.1348 0.5418 0.053 Uiso 1.00 1 c R
H(19) H 0.1033 0.2605 0.4657 0.051 Uiso 1.00 1 c R
H(20) H -0.0578 0.2044 0.3438 0.038 Uiso 1.00 1 c R

loop_
_atom_site_aniso_label
_atom_site_aniso_U_11
_atom_site_aniso_U_22
_atom_site_aniso_U_33
_atom_site_aniso_U_12
_atom_site_aniso_U_13
_atom_site_aniso_U_23
O(1) 0.0389(7) 0.0352(8) 0.0346(8) 0.0122(6) -0.0039(6) 0.0039(5)
O(2) 0.0497(8) 0.0313(7) 0.0393(8) 0.0141(6) -0.0092(6) -0.0116(5)
C(1) 0.0468(12) 0.0197(9) 0.0371(11) 0.0010(8) -0.0007(10) 0.0025(7)
C(2) 0.0248(9) 0.0202(8) 0.0311(11) -0.0022(6) -0.0046(7) -0.0066(7)
C(3) 0.0294(9) 0.0294(9) 0.0256(10) 0.0069(7) -0.0108(8) -0.0089(7)
C(4) 0.0261(9) 0.0314(9) 0.0215(9) 0.0030(7) -0.0046(8) -0.0062(7)
C(5) 0.0299(10) 0.0527(13) 0.0300(11) 0.0089(9) 0.0021(9) -0.0117(9)
C(6) 0.0246(10) 0.0589(13) 0.0288(10) -0.0019(8) 0.0032(9) -0.0049(9)
C(7) 0.0304(10) 0.0427(11) 0.0270(10) -0.0045(8) -0.0002(8) 0.0024(8)
C(8) 0.0304(9) 0.0288(9) 0.0268(10) -0.0004(7) 0.0007(7) 0.0001(7)
C(9) 0.0176(8) 0.0281(9) 0.0200(9) 0.0023(6) -0.0055(6) -0.0023(6)
C(10) 0.0196(8) 0.0186(7) 0.0212(9) 0.0024(6) -0.0014(7) -0.0022(6)
C(11) 0.0236(9) 0.0337(10) 0.0298(10) 0.0054(7) -0.0028(8) 0.0026(7)
C(12) 0.0274(10) 0.0369(10) 0.0451(13) -0.0002(8) 0.0038(9) 0.0014(9)
C(13) 0.0199(8) 0.0239(9) 0.0216(9) -0.0031(7) 0.0034(7) -0.0033(6)
C(14) 0.0212(8) 0.0331(9) 0.0225(9) -0.0004(7) 0.0017(7) -0.0002(7)
C(15) 0.0227(9) 0.0655(15) 0.0224(10) -0.0003(9) -0.0022(8) 0.0003(8)
C(16) 0.0344(12) 0.0741(16) 0.0250(10) -0.0211(11) -0.0000(9) -0.0138(10)
C(17) 0.0552(12) 0.0411(12) 0.0308(12) -0.0220(10) 0.0104(10) -0.0155(9)
C(18) 0.0414(11) 0.0277(10) 0.0263(10) -0.0047(8) 0.0066(9) -0.0055(7)

loop_
_atom_type_symbol
_atom_type_description
_atom_type_scat_dispersion_real
_atom_type_scat_dispersion_imag
_atom_type_scat_source
C C 0.003 0.002
;
International Tables for Crystallography
(1992, Vol. C, Tables 4.2.6.8 and 6.1.1.4)
;
H H 0.000 0.000
;
International Tables for Crystallography
(1992, Vol. C, Table 6.1.1.4)
;
O O 0.011 0.006
;
International Tables for Crystallography
(1992, Vol. C, Tables 4.2.6.8 and 6.1.1.4)
;

loop_
_geom_angle_atom_site_label_1
_geom_angle_atom_site_label_2
_geom_angle_atom_site_label_3
_geom_angle
_geom_angle_publ_flag
C(1) O(1) C(14) 112.53(13) yes
O(1) C(1) C(2) 110.77(15) yes
C(1) C(2) C(3) 112.99(15) yes
C(1) C(2) C(10) 114.19(13) yes
C(3) C(2) C(10) 105.80(13) yes
O(2) C(3) C(2) 124.69(16) yes
O(2) C(3) C(4) 127.20(16) yes
C(2) C(3) C(4) 108.11(14) yes
C(3) C(4) C(5) 125.36(15) yes
C(3) C(4) C(9) 109.41(15) yes
C(5) C(4) C(9) 125.23(16) yes
C(4) C(5) C(6) 111.27(15) yes
C(5) C(6) C(7) 111.62(16) yes
C(6) C(7) C(8) 111.16(15) yes
C(7) C(8) C(9) 111.19(15) yes
C(4) C(9) C(8) 122.19(15) yes
C(4) C(9) C(10) 114.14(14) yes
C(8) C(9) C(10) 123.66(13) yes
C(2) C(10) C(9) 102.32(12) yes
C(2) C(10) C(11) 111.03(13) yes
C(2) C(10) C(13) 111.57(13) yes
C(9) C(10) C(11) 110.27(13) yes
C(9) C(10) C(13) 107.66(12) yes
C(11) C(10) C(13) 113.36(13) yes
C(10) C(11) C(12) 114.94(14) yes
C(10) C(13) C(14) 120.65(14) yes
C(10) C(13) C(18) 121.59(15) yes
C(14) C(13) C(18) 117.54(16) yes
O(1) C(14) C(13) 121.89(16) yes
O(1) C(14) C(15) 116.82(17) yes
C(13) C(14) C(15) 121.29(17) yes
C(14) C(15) C(16) 119.95(19) yes
C(15) C(16) C(17) 119.95(19) yes
C(16) C(17) C(18) 119.91(19) yes
C(13) C(18) C(17) 121.27(17) yes
O(1) C(1) H(1) 109.4 no
O(1) C(1) H(2) 108.8 no
C(2) C(1) H(1) 109.5 no
C(2) C(1) H(2) 108.9 no
H(1) C(1) H(2) 109.5 no
C(1) C(2) H(3) 108.3 no
C(3) C(2) H(3) 107.7 no
C(10) C(2) H(3) 107.6 no
C(4) C(5) H(4) 109.3 no
C(4) C(5) H(5) 108.7 no
C(6) C(5) H(4) 108.9 no
C(6) C(5) H(5) 109.2 no
H(4) C(5) H(5) 109.5 no
C(5) C(6) H(6) 108.7 no
C(5) C(6) H(7) 109.3 no
C(7) C(6) H(6) 108.4 no
C(7) C(6) H(7) 109.3 no
H(6) C(6) H(7) 109.5 no
C(6) C(7) H(8) 108.9 no
C(6) C(7) H(9) 108.8 no
C(8) C(7) H(8) 109.9 no
C(8) C(7) H(9) 108.6 no
H(8) C(7) H(9) 109.5 no
C(7) C(8) H(10) 108.8 no
C(7) C(8) H(11) 109.3 no
C(9) C(8) H(10) 108.7 no
C(9) C(8) H(11) 109.4 no
H(10) C(8) H(11) 109.5 no
C(10) C(11) H(12) 107.8 no
C(10) C(11) H(13) 108.3 no
C(12) C(11) H(12) 107.7 no
C(12) C(11) H(13) 108.5 no
H(12) C(11) H(13) 109.5 no
C(11) C(12) H(14) 110.9 no
C(11) C(12) H(15) 108.4 no
C(11) C(12) H(16) 115.1 no
H(14) C(12) H(15) 112.9 no
H(14) C(12) H(16) 101.2 no
H(15) C(12) H(16) 108.4 no
C(14) C(15) H(17) 120.1 no
C(16) C(15) H(17) 119.9 no
C(15) C(16) H(18) 120.5 no
C(17) C(16) H(18) 119.5 no
C(16) C(17) H(19) 119.7 no
C(18) C(17) H(19) 120.4 no
C(13) C(18) H(20) 119.5 no
C(17) C(18) H(20) 119.2 no

loop_
_geom_bond_atom_site_label_1
_geom_bond_atom_site_label_2
_geom_bond_distance
_geom_bond_publ_flag
O(1) C(1) 1.436(2) yes
O(1) C(14) 1.375(2) yes
O(2) C(3) 1.219(2) yes
C(1) C(2) 1.501(2) yes
C(2) C(3) 1.525(2) yes
C(2) C(10) 1.552(2) yes
C(3) C(4) 1.471(2) yes
C(4) C(5) 1.501(2) yes
C(4) C(9) 1.341(2) yes
C(5) C(6) 1.524(2) yes
C(6) C(7) 1.526(2) yes
C(7) C(8) 1.524(2) yes
C(8) C(9) 1.499(2) yes
C(9) C(10) 1.528(2) yes
C(10) C(11) 1.542(2) yes
C(10) C(13) 1.529(2) yes
C(11) C(12) 1.527(2) yes
C(13) C(14) 1.393(2) yes
C(13) C(18) 1.399(2) yes
C(14) C(15) 1.395(2) yes
C(15) C(16) 1.379(3) yes
C(16) C(17) 1.383(3) yes
C(17) C(18) 1.391(2) yes
C(1) H(1) 0.950 no
C(1) H(2) 0.950 no
C(2) H(3) 0.950 no
C(5) H(4) 0.950 no
C(5) H(5) 0.950 no
C(6) H(6) 0.950 no
C(6) H(7) 0.950 no
C(7) H(8) 0.950 no
C(7) H(9) 0.950 no
C(8) H(10) 0.950 no
C(8) H(11) 0.950 no
C(11) H(12) 0.950 no
C(11) H(13) 0.950 no
C(12) H(14) 1.047 no
C(12) H(15) 1.091 no
C(12) H(16) 1.081 no
C(15) H(17) 0.950 no
C(16) H(18) 0.950 no
C(17) H(19) 0.950 no
C(18) H(20) 0.950 no
